data_4337005
loop_
_publ_author_name
'Yiseul Shin'
'Dong Woo Lee'
'Kwang Yong Choi'
'Hyun-Joo Koo'
'Kang Min Ok'

_publ_section_title
;
 VSb(SeO3)4, First Selenite Containing V3+ Cation: Synthesis, Structure,
 Characterization, Magnetic Properties, and Calculations
;
_journal_name_full 'Inorganic Chemistry'
_journal_page_first 14224
_journal_page_last 14230
_journal_paper_doi 10.1021/ic4021564
_journal_volume 52
_journal_year 2013
_chemical_formula_sum 'O6 Sb0.5 Se2 V0.5'
_chemical_formula_weight 340.26
_chemical_name_systematic
;
 ?
;
_space_group_IT_number 205
_symmetry_cell_setting cubic
_symmetry_space_group_name_Hall '-P 2ac 2ab 3'
_symmetry_space_group_name_H-M 'P a -3'
_atom_sites_solution_primary direct
_atom_sites_solution_secondary difmap
_cell_angle_alpha 90
_cell_angle_beta 90
_cell_angle_gamma 90
_cell_formula_units_Z 4
_cell_length_a 8.0301(7)
_cell_length_b 8.0301(7)
_cell_length_c 8.0301(7)
_cell_measurement_temperature 298.0(2)
_cell_volume 517.80(8)
_computing_structure_refinement 'SHELXL-97 (Sheldrick, 1997)'
_diffrn_ambient_temperature 298.0(2)
_diffrn_measured_fraction_theta_full 1
_diffrn_measured_fraction_theta_max 1
_diffrn_measurement_device_type 'Bruker SMART BREEZE'
_diffrn_measurement_method CCD
_diffrn_radiation_monochromator graphite
_diffrn_radiation_type MoK\a
_diffrn_radiation_wavelength 0.71073
_diffrn_reflns_av_R_equivalents 0.1869
_diffrn_reflns_av_unetI/netI 0.0724
_diffrn_reflns_limit_h_max 10
_diffrn_reflns_limit_h_min -10
_diffrn_reflns_limit_k_max 10
_diffrn_reflns_limit_k_min -10
_diffrn_reflns_limit_l_max 10
_diffrn_reflns_limit_l_min -10
_diffrn_reflns_number 6999
_diffrn_reflns_theta_full 28.33
_diffrn_reflns_theta_max 28.33
_diffrn_reflns_theta_min 4.4
_exptl_absorpt_coefficient_mu 17.632
_exptl_absorpt_correction_T_max 0.62
_exptl_absorpt_correction_T_min 0.53
_exptl_absorpt_correction_type empirical
_exptl_absorpt_process_details
; 
 SADABS(Blessing, 1995) 
;
_exptl_crystal_colour Green
_exptl_crystal_density_diffrn 4.365
_exptl_crystal_F_000 612
_exptl_crystal_size_max 0.041
_exptl_crystal_size_mid 0.026
_exptl_crystal_size_min 0.023
_refine_diff_density_max 0.677
_refine_diff_density_min -0.769
_refine_diff_density_rms 0.186
_refine_ls_extinction_coef 0.0034(6)
_refine_ls_extinction_expression Fc^*^=kFc[1+0.001xFc^2^\l^3^/sin(2\q)]^-1/4^
_refine_ls_extinction_method SHELXL
_refine_ls_goodness_of_fit_ref 0.9
_refine_ls_matrix_type full
_refine_ls_number_parameters 16
_refine_ls_number_reflns 220
_refine_ls_number_restraints 0
_refine_ls_restrained_S_all 0.9
_refine_ls_R_factor_all 0.0729
_refine_ls_R_factor_gt 0.0285
_refine_ls_shift/su_max 0
_refine_ls_shift/su_mean 0
_refine_ls_structure_factor_coef Fsqd
_refine_ls_weighting_details 'calc w=1/[\s^2^(Fo^2^)+(0.0119P)^2^+0.0000P] where P=(Fo^2^+2Fc^2^)/3'
_refine_ls_weighting_scheme calc
_refine_ls_wR_factor_gt 0.0401
_refine_ls_wR_factor_ref 0.0456
_reflns_number_gt 131
_reflns_number_total 220
_reflns_threshold_expression >2s\(I)
_cod_data_source_file ic4021564_si_002.cif
_cod_data_source_block SbVSe4O12
_cod_database_code 4337005

loop_
_symmetry_equiv_pos_as_xyz
'x, y, z'
'-x+1/2, -y, z+1/2'
'-x, y+1/2, -z+1/2'
'x+1/2, -y+1/2, -z'
'z, x, y'
'z+1/2, -x+1/2, -y'
'-z+1/2, -x, y+1/2'
'-z, x+1/2, -y+1/2'
'y, z, x'
'-y, z+1/2, -x+1/2'
'y+1/2, -z+1/2, -x'
'-y+1/2, -z, x+1/2'
'-x, -y, -z'
'x-1/2, y, -z-1/2'
'x, -y-1/2, z-1/2'
'-x-1/2, y-1/2, z'
'-z, -x, -y'
'-z-1/2, x-1/2, y'
'z-1/2, x, -y-1/2'
'z, -x-1/2, y-1/2'
'-y, -z, -x'
'y, -z-1/2, x-1/2'
'-y-1/2, z-1/2, x'
'y-1/2, z, -x-1/2'

loop_
_atom_site_label
_atom_site_type_symbol
_atom_site_fract_x
_atom_site_fract_y
_atom_site_fract_z
_atom_site_U_iso_or_equiv
_atom_site_adp_type
_atom_site_occupancy
_atom_site_symmetry_multiplicity
_atom_site_calc_flag
_atom_site_refinement_flags
Se1 Se 0.16734(8) 0.16734(8) 0.16734(8) 0.0167(3) Uani 1 3 d S
Sb1 Sb 0.5 0 0 0.0127(4) Uani 0.5 6 d SP
V1 V 0.5 0 0 0.0127(4) Uani 0.5 6 d SP
O1 O 0.2582(5) 0.0318(5) 0.0317(5) 0.0212(11) Uani 1 1 d .

loop_
_atom_site_aniso_label
_atom_site_aniso_U_11
_atom_site_aniso_U_22
_atom_site_aniso_U_33
_atom_site_aniso_U_23
_atom_site_aniso_U_13
_atom_site_aniso_U_12
Se1 0.0167(3) 0.0167(3) 0.0167(3) -0.0004(3) -0.0004(3) -0.0004(3)
Sb1 0.0127(4) 0.0127(4) 0.0127(4) -0.0008(4) 0.0008(4) -0.0008(4)
V1 0.0127(4) 0.0127(4) 0.0127(4) -0.0008(4) 0.0008(4) -0.0008(4)
O1 0.015(2) 0.027(3) 0.022(3) -0.007(2) 0.001(2) 0.003(2)

loop_
_atom_type_symbol
_atom_type_description
_atom_type_scat_dispersion_real
_atom_type_scat_dispersion_imag
_atom_type_scat_source
O O 0.0106 0.006 'International Tables Vol C Tables 4.2.6.8 and 6.1.1.4'
V V 0.3005 0.5294 'International Tables Vol C Tables 4.2.6.8 and 6.1.1.4'
Se Se -0.0929 2.2259 'International Tables Vol C Tables 4.2.6.8 and 6.1.1.4'
Sb Sb -0.5866 1.5461 'International Tables Vol C Tables 4.2.6.8 and 6.1.1.4'

loop_
_geom_angle_atom_site_label_1
_geom_angle_atom_site_label_2
_geom_angle_atom_site_label_3
_geom_angle
_geom_angle_site_symmetry_1
_geom_angle_site_symmetry_3
O1 Se1 O1 97.98(19) 9 5
O1 Se1 O1 97.98(19) 9 .
O1 Se1 O1 97.98(19) 5 .
O1 Sb1 O1 180.0(3) 12_554 24_656
O1 Sb1 O1 90.94(18) 12_554 .
O1 Sb1 O1 89.06(18) 24_656 .
O1 Sb1 O1 89.06(18) 12_554 18_655
O1 Sb1 O1 90.94(18) 24_656 18_655
O1 Sb1 O1 89.06(18) . 18_655
O1 Sb1 O1 90.94(18) 12_554 6
O1 Sb1 O1 89.06(18) 24_656 6
O1 Sb1 O1 90.94(18) . 6
O1 Sb1 O1 180.0(2) 18_655 6
O1 Sb1 O1 89.06(18) 12_554 13_655
O1 Sb1 O1 90.94(18) 24_656 13_655
O1 Sb1 O1 180.00(5) . 13_655
O1 Sb1 O1 90.94(18) 18_655 13_655
O1 Sb1 O1 89.06(18) 6 13_655
Se1 O1 Sb1 125.9(2) . .

loop_
_geom_bond_atom_site_label_1
_geom_bond_atom_site_label_2
_geom_bond_distance
_geom_bond_site_symmetry_2
Se1 O1 1.704(4) 9
Se1 O1 1.704(4) 5
Se1 O1 1.704(4) .
Sb1 O1 1.975(4) 12_554
Sb1 O1 1.975(4) 24_656
Sb1 O1 1.975(4) .
Sb1 O1 1.975(4) 18_655
Sb1 O1 1.975(4) 6
Sb1 O1 1.975(4) 13_655
